data_7251349
loop_
_publ_author_name
'Maniyampara, Pramod Kumar'
'M, BHAGIYALAKSHMI'
'Kurup, Prathapachandra M. R.'
'Potti, Manoj Easwaran'
'Damodaran, Krishna K.'
'Maheswaran , Sithambaresan'
'Hussain, Firasat'

_publ_section_title
;
 Nickel(II) Complexes of Halogen-Containing NNO Donor Aroylhydrazones as
 Potential Putative Binders against SARS Cov-2 M pro
;
_journal_name_full CrystEngComm
_journal_paper_doi 10.1039/D5CE00875A
_journal_year 2025
_chemical_formula_moiety 'C36 H25 Br2 N8 Ni O2, N O3'
_chemical_formula_sum 'C36 H25 Br2 N9 Ni O5'
_chemical_formula_weight 882.14
_space_group_crystal_system monoclinic
_space_group_IT_number 14
_space_group_name_Hall '-P 2yn'
_space_group_name_H-M_alt 'P 1 21/n 1'
_atom_sites_solution_hydrogens mixed
_atom_sites_solution_primary difmap
_audit_creation_method SHELXL-2018/3
_audit_update_record
;
2025-07-21 deposited with the CCDC.	2025-11-26 downloaded from the CCDC.
;
_cell_angle_alpha 90
_cell_angle_beta 105.387(3)
_cell_angle_gamma 90
_cell_formula_units_Z 4
_cell_length_a 11.6612(11)
_cell_length_b 22.5022(19)
_cell_length_c 14.1199(13)
_cell_measurement_reflns_used 9797
_cell_measurement_temperature 302(2)
_cell_measurement_theta_max 33.14
_cell_measurement_theta_min 3.012
_cell_volume 3572.3(6)
_computing_cell_refinement 'APEX2/SAINT (Bruker, 2004)'
_computing_data_collection 'APEX2 (Bruker, 2004)'
_computing_data_reduction 'SAINT/XPREP (Bruker, 2004)'
_computing_molecular_graphics 'ORTEP3 (Farrugia, 1997) and Mercury (Bruno et al., 2002)'
_computing_publication_material 'SHELXL-2014/7 (Sheldrick, 2014)'
_computing_structure_refinement 'SHELXL-2018/3 (Sheldrick, 2018)'
_computing_structure_solution 'SHELXT 2014/5 (Sheldrick, 2014)'
_diffrn_ambient_temperature 302(2)
_diffrn_measured_fraction_theta_full 0.998
_diffrn_measured_fraction_theta_max 0.993
_diffrn_measurement_device_type 'Bruker axs kappa apex2 CCD Diffractometer'
_diffrn_measurement_method '\w and \f scan'
_diffrn_radiation_type MoK\a
_diffrn_radiation_wavelength 0.71073
_diffrn_reflns_av_R_equivalents 0.0579
_diffrn_reflns_av_unetI/netI 0.0279
_diffrn_reflns_Laue_measured_fraction_full 0.998
_diffrn_reflns_Laue_measured_fraction_max 0.993
_diffrn_reflns_limit_h_max 14
_diffrn_reflns_limit_h_min -14
_diffrn_reflns_limit_k_max 28
_diffrn_reflns_limit_k_min -28
_diffrn_reflns_limit_l_max 17
_diffrn_reflns_limit_l_min -17
_diffrn_reflns_number 91275
_diffrn_reflns_point_group_measured_fraction_full 0.998
_diffrn_reflns_point_group_measured_fraction_max 0.993
_diffrn_reflns_theta_full 25.242
_diffrn_reflns_theta_max 26.840
_diffrn_reflns_theta_min 3.101
_diffrn_source 'fine-focus sealed tube'
_exptl_absorpt_coefficient_mu 2.837
_exptl_absorpt_correction_T_max 0.612
_exptl_absorpt_correction_T_min 0.210
_exptl_absorpt_correction_type multi-scan
_exptl_absorpt_process_details 'SADABS (Bruker, 2004)'
_exptl_crystal_colour Brown
_exptl_crystal_density_diffrn 1.640
_exptl_crystal_description Block
_exptl_crystal_F_000 1768
_exptl_crystal_size_max 0.590
_exptl_crystal_size_mid 0.570
_exptl_crystal_size_min 0.170
_refine_diff_density_max 0.984
_refine_diff_density_min -0.938
_refine_diff_density_rms 0.070
_refine_ls_extinction_method none
_refine_ls_goodness_of_fit_ref 1.078
_refine_ls_hydrogen_treatment mixed
_refine_ls_matrix_type full
_refine_ls_number_parameters 481
_refine_ls_number_reflns 7596
_refine_ls_number_restraints 1
_refine_ls_restrained_S_all 1.078
_refine_ls_R_factor_all 0.0643
_refine_ls_R_factor_gt 0.0468
_refine_ls_shift/su_max 0.001
_refine_ls_shift/su_mean 0.000
_refine_ls_structure_factor_coef Fsqd
_refine_ls_weighting_details 'w=1/[\s^2^(Fo^2^)+(0.0146P)^2^+7.3776P] where P=(Fo^2^+2Fc^2^)/3'
_refine_ls_weighting_scheme calc
_refine_ls_wR_factor_gt 0.0857
_refine_ls_wR_factor_ref 0.0921
_reflns_Friedel_coverage 0.000
_reflns_number_gt 6031
_reflns_number_total 7648
_reflns_threshold_expression 'I > 2\s(I)'
_cod_data_source_file d5ce00875a2.cif
_cod_data_source_block shelx_CCDC4
_cod_original_sg_symbol_H-M 'P 21/n'
_cod_database_code 7251349
_shelx_shelxl_version_number 2018/3
_shelx_space_group_comment
;
The symmetry employed for this shelxl refinement is uniquely defined
by the following loop, which should always be used as a source of
symmetry information in preference to the above space-group names.
They are only intended as comments.
;
_shelx_estimated_absorpt_t_min 0.285
_shelx_estimated_absorpt_t_max 0.644

loop_
_space_group_symop_operation_xyz
'x, y, z'
'-x+1/2, y+1/2, -z+1/2'
'-x, -y, -z'
'x-1/2, -y-1/2, z-1/2'

loop_
_atom_site_label
_atom_site_type_symbol
_atom_site_fract_x
_atom_site_fract_y
_atom_site_fract_z
_atom_site_U_iso_or_equiv
_atom_site_adp_type
_atom_site_occupancy
_atom_site_site_symmetry_order
_atom_site_calc_flag
_atom_site_refinement_flags_posn
_atom_site_refinement_flags_adp
_atom_site_refinement_flags_occupancy
_atom_site_disorder_assembly
_atom_site_disorder_group
C1 C 0.8816(3) 0.64687(17) 0.4533(3) 0.0488(9) Uani 1 1 d . . . . .
H1 H 0.879819 0.606153 0.464125 0.059 Uiso 1 1 calc R U . . .
C2 C 0.9763(4) 0.6705(2) 0.4256(3) 0.0596(11) Uani 1 1 d . . . . .
H2 H 1.038801 0.646265 0.419871 0.072 Uiso 1 1 calc R U . . .
C3 C 0.9776(4) 0.7299(2) 0.4066(3) 0.0647(12) Uani 1 1 d . . . . .
H3 H 1.040360 0.746529 0.386498 0.078 Uiso 1 1 calc R U . . .
C4 C 0.8851(3) 0.76525(17) 0.4175(3) 0.0525(10) Uani 1 1 d . . . . .
H4 H 0.884426 0.805786 0.404490 0.063 Uiso 1 1 calc R U . . .
C5 C 0.7938(3) 0.73947(14) 0.4479(2) 0.0368(7) Uani 1 1 d . . . . .
C6 C 0.6959(3) 0.77346(14) 0.4702(2) 0.0351(7) Uani 1 1 d . . . . .
C7 C 0.6907(3) 0.83944(14) 0.4628(3) 0.0380(7) Uani 1 1 d . . . . .
C8 C 0.6819(4) 0.86643(18) 0.3757(3) 0.0579(11) Uani 1 1 d . . . . .
H8 H 0.677555 0.844411 0.319109 0.069 Uiso 1 1 calc R U . . .
C9 C 0.6794(5) 0.9286(2) 0.3733(4) 0.0807(16) Uani 1 1 d . . . . .
H9 H 0.673297 0.948857 0.314752 0.097 Uiso 1 1 calc R U . . .
C10 C 0.6860(5) 0.9588(2) 0.4567(5) 0.0915(18) Uani 1 1 d . . . . .
H10 H 0.683879 1.000090 0.456447 0.110 Uiso 1 1 calc R U . . .
C11 C 0.6958(6) 0.9285(2) 0.5409(5) 0.100(2) Uani 1 1 d . . . . .
H11 H 0.700045 0.950044 0.597868 0.120 Uiso 1 1 calc R U . . .
C12 C 0.4703(3) 0.71985(13) 0.5592(2) 0.0313(7) Uani 1 1 d . . . . .
C13 C 0.3666(3) 0.73686(13) 0.5953(2) 0.0308(7) Uani 1 1 d . . . . .
C14 C 0.2836(3) 0.69400(15) 0.6011(3) 0.0426(8) Uani 1 1 d . . . . .
H14 H 0.293680 0.655171 0.582243 0.051 Uiso 1 1 calc R U . . .
C15 C 0.1858(3) 0.70816(16) 0.6346(3) 0.0467(9) Uani 1 1 d . . . . .
H15 H 0.129741 0.679275 0.637526 0.056 Uiso 1 1 calc R U . . .
C16 C 0.1725(3) 0.76523(15) 0.6635(2) 0.0400(8) Uani 1 1 d . . . . .
C17 C 0.2544(3) 0.80895(15) 0.6598(3) 0.0420(8) Uani 1 1 d . . . . .
H17 H 0.244799 0.847398 0.680601 0.050 Uiso 1 1 calc R U . . .
C18 C 0.3505(3) 0.79464(14) 0.6248(2) 0.0389(8) Uani 1 1 d . . . . .
H18 H 0.405315 0.823923 0.620858 0.047 Uiso 1 1 calc R U . . .
C19 C 0.7691(3) 0.70609(16) 0.7237(3) 0.0475(9) Uani 1 1 d . . . . .
H19 H 0.743194 0.742912 0.696370 0.057 Uiso 1 1 calc R U . . .
C20 C 0.8267(4) 0.70311(18) 0.8223(3) 0.0564(10) Uani 1 1 d . . . . .
H20 H 0.840465 0.737341 0.860558 0.068 Uiso 1 1 calc R U . . .
C21 C 0.8634(4) 0.64885(18) 0.8629(3) 0.0529(10) Uani 1 1 d . . . . .
H21 H 0.902201 0.645782 0.929400 0.063 Uiso 1 1 calc R U . . .
C22 C 0.8424(3) 0.59876(16) 0.8046(2) 0.0456(9) Uani 1 1 d . . . . .
H22 H 0.866298 0.561556 0.831332 0.055 Uiso 1 1 calc R U . . .
C23 C 0.7854(3) 0.60465(14) 0.7060(2) 0.0349(7) Uani 1 1 d . . . . .
C24 C 0.7551(3) 0.55384(13) 0.6373(2) 0.0311(7) Uani 1 1 d . . . . .
C25 C 0.7909(3) 0.49195(13) 0.6678(2) 0.0322(7) Uani 1 1 d . . . . .
C26 C 0.9081(3) 0.47752(16) 0.7108(3) 0.0444(8) Uani 1 1 d . . . . .
H26 H 0.967787 0.506042 0.719921 0.053 Uiso 1 1 calc R U . . .
C27 C 0.9340(4) 0.41952(17) 0.7397(3) 0.0566(10) Uani 1 1 d . . . . .
H27 H 1.012045 0.408260 0.769147 0.068 Uiso 1 1 calc R U . . .
C28 C 0.8442(4) 0.37848(17) 0.7250(3) 0.0594(11) Uani 1 1 d . . . . .
H28 H 0.859753 0.339341 0.745506 0.071 Uiso 1 1 calc R U . . .
C29 C 0.7311(4) 0.39666(16) 0.6791(3) 0.0552(10) Uani 1 1 d . . . . .
H29 H 0.670551 0.368501 0.667531 0.066 Uiso 1 1 calc R U . . .
C30 C 0.5902(3) 0.55477(13) 0.3915(2) 0.0311(7) Uani 1 1 d . . . . .
C31 C 0.5485(3) 0.51399(13) 0.3072(2) 0.0326(7) Uani 1 1 d . . . . .
C32 C 0.5360(3) 0.45356(14) 0.3198(2) 0.0377(7) Uani 1 1 d . . . . .
H32 H 0.557419 0.437378 0.382605 0.045 Uiso 1 1 calc R U . . .
C33 C 0.4920(3) 0.41711(15) 0.2397(3) 0.0445(8) Uani 1 1 d . . . . .
H33 H 0.482829 0.376551 0.248105 0.053 Uiso 1 1 calc R U . . .
C34 C 0.4619(3) 0.44191(15) 0.1475(2) 0.0403(8) Uani 1 1 d . . . . .
C35 C 0.4744(4) 0.50174(16) 0.1329(3) 0.0480(9) Uani 1 1 d . . . . .
H35 H 0.454290 0.517537 0.069777 0.058 Uiso 1 1 calc R U . . .
C36 C 0.5173(3) 0.53796(15) 0.2133(2) 0.0431(8) Uani 1 1 d . . . . .
H36 H 0.525250 0.578566 0.204618 0.052 Uiso 1 1 calc R U . . .
Br1 Br 0.03852(4) 0.78453(2) 0.70843(4) 0.07161(15) Uani 1 1 d . . . . .
Br2 Br 0.39790(4) 0.39243(2) 0.03700(3) 0.06392(14) Uani 1 1 d . . . . .
N1 N 0.7920(2) 0.68021(12) 0.4651(2) 0.0372(6) Uani 1 1 d . . . . .
N2 N 0.6998(4) 0.86913(15) 0.5471(3) 0.0721(11) Uani 1 1 d . . . . .
N3 N 0.6220(2) 0.74099(11) 0.50134(18) 0.0320(6) Uani 1 1 d . . . . .
N4 N 0.5291(2) 0.76471(11) 0.53120(19) 0.0324(6) Uani 1 1 d . . . . .
N5 N 0.7489(2) 0.65823(11) 0.66606(19) 0.0360(6) Uani 1 1 d . . . . .
N6 N 0.7025(3) 0.45257(12) 0.6500(2) 0.0441(7) Uani 1 1 d . . . . .
N7 N 0.6910(2) 0.56903(11) 0.55171(18) 0.0312(6) Uani 1 1 d . . . . .
N8 N 0.6543(3) 0.52948(11) 0.47650(19) 0.0340(6) Uani 1 1 d D . . . .
N9 N 0.8656(3) 0.45899(13) 0.4005(3) 0.0509(8) Uani 1 1 d . . . . .
Ni1 Ni 0.65160(4) 0.65458(2) 0.51945(3) 0.03153(10) Uani 1 1 d . . . . .
O1 O 0.4956(2) 0.66492(9) 0.55743(17) 0.0380(5) Uani 1 1 d . . . . .
O2 O 0.5667(2) 0.60846(9) 0.38624(15) 0.0371(5) Uani 1 1 d . . . . .
O3 O 0.8392(3) 0.50736(13) 0.3585(3) 0.0777(10) Uani 1 1 d . . . . .
O4 O 0.9372(3) 0.42579(13) 0.3761(3) 0.0792(10) Uani 1 1 d . . . . .
O5 O 0.8160(3) 0.44247(12) 0.4649(2) 0.0570(7) Uani 1 1 d . . . . .
H8' H 0.695(3) 0.4971(11) 0.474(3) 0.068 Uiso 1 1 d D U . . .

loop_
_atom_site_aniso_label
_atom_site_aniso_U_11
_atom_site_aniso_U_22
_atom_site_aniso_U_33
_atom_site_aniso_U_23
_atom_site_aniso_U_13
_atom_site_aniso_U_12
C1 0.052(2) 0.042(2) 0.053(2) -0.0071(17) 0.0137(18) 0.0058(17)
C2 0.046(2) 0.067(3) 0.072(3) -0.009(2) 0.027(2) 0.007(2)
C3 0.048(2) 0.072(3) 0.084(3) 0.000(2) 0.035(2) -0.005(2)
C4 0.050(2) 0.046(2) 0.066(3) 0.0024(19) 0.025(2) -0.0042(18)
C5 0.0402(19) 0.0356(17) 0.0336(17) -0.0014(14) 0.0080(14) -0.0031(14)
C6 0.0424(19) 0.0297(16) 0.0315(17) 0.0024(13) 0.0070(14) -0.0032(14)
C7 0.0371(18) 0.0319(17) 0.0456(19) 0.0037(15) 0.0120(15) -0.0062(14)
C8 0.078(3) 0.048(2) 0.043(2) 0.0122(18) 0.009(2) -0.015(2)
C9 0.082(4) 0.068(3) 0.080(4) 0.043(3) 0.001(3) -0.014(3)
C10 0.098(4) 0.035(2) 0.142(6) 0.006(3) 0.033(4) -0.009(2)
C11 0.161(6) 0.045(3) 0.120(5) -0.029(3) 0.080(4) -0.035(3)
C12 0.0369(17) 0.0258(15) 0.0282(15) 0.0040(12) 0.0033(13) -0.0003(13)
C13 0.0363(17) 0.0275(15) 0.0265(15) 0.0028(12) 0.0045(13) 0.0004(13)
C14 0.052(2) 0.0277(16) 0.051(2) -0.0029(15) 0.0192(17) -0.0045(15)
C15 0.048(2) 0.0410(19) 0.056(2) -0.0023(17) 0.0224(18) -0.0120(16)
C16 0.042(2) 0.0439(19) 0.0369(18) -0.0016(15) 0.0149(15) 0.0013(15)
C17 0.052(2) 0.0309(17) 0.044(2) -0.0036(15) 0.0143(17) 0.0038(15)
C18 0.044(2) 0.0279(16) 0.0437(19) -0.0017(14) 0.0096(16) -0.0054(14)
C19 0.054(2) 0.0364(18) 0.048(2) -0.0089(16) 0.0062(18) -0.0012(16)
C20 0.070(3) 0.049(2) 0.045(2) -0.0193(18) 0.0051(19) -0.006(2)
C21 0.061(3) 0.060(2) 0.0316(18) -0.0094(17) 0.0009(17) -0.004(2)
C22 0.053(2) 0.046(2) 0.0334(18) 0.0005(15) 0.0033(16) 0.0016(17)
C23 0.0368(18) 0.0356(17) 0.0311(16) -0.0011(13) 0.0069(14) -0.0012(14)
C24 0.0343(17) 0.0292(15) 0.0297(16) 0.0011(12) 0.0080(13) 0.0010(13)
C25 0.0378(18) 0.0303(15) 0.0295(16) 0.0024(13) 0.0107(14) 0.0030(13)
C26 0.041(2) 0.0420(19) 0.049(2) 0.0057(16) 0.0089(16) 0.0030(16)
C27 0.053(2) 0.050(2) 0.065(3) 0.013(2) 0.011(2) 0.0179(19)
C28 0.074(3) 0.037(2) 0.072(3) 0.0183(19) 0.028(2) 0.017(2)
C29 0.064(3) 0.0337(19) 0.073(3) 0.0096(18) 0.027(2) -0.0037(18)
C30 0.0358(17) 0.0266(15) 0.0311(16) 0.0010(12) 0.0089(13) -0.0035(13)
C31 0.0377(18) 0.0293(15) 0.0297(16) -0.0007(12) 0.0068(13) -0.0027(13)
C32 0.048(2) 0.0309(16) 0.0323(17) 0.0021(13) 0.0081(15) -0.0047(14)
C33 0.057(2) 0.0302(17) 0.044(2) -0.0017(15) 0.0104(17) -0.0039(16)
C34 0.049(2) 0.0374(18) 0.0328(17) -0.0098(14) 0.0078(15) -0.0030(15)
C35 0.069(3) 0.043(2) 0.0296(18) 0.0000(15) 0.0098(17) -0.0028(18)
C36 0.062(2) 0.0312(17) 0.0361(18) 0.0026(14) 0.0131(17) -0.0057(16)
Br1 0.0690(3) 0.0723(3) 0.0888(3) -0.0119(3) 0.0477(3) 0.0037(2)
Br2 0.0905(3) 0.0503(2) 0.0437(2) -0.01788(18) 0.0051(2) -0.0058(2)
N1 0.0384(16) 0.0329(14) 0.0400(15) -0.0047(12) 0.0100(12) -0.0006(12)
N2 0.111(3) 0.0441(19) 0.072(2) -0.0155(18) 0.043(2) -0.024(2)
N3 0.0365(15) 0.0252(13) 0.0330(14) 0.0048(11) 0.0068(12) -0.0008(11)
N4 0.0351(15) 0.0258(13) 0.0366(14) 0.0040(11) 0.0102(12) 0.0019(11)
N5 0.0411(16) 0.0307(14) 0.0344(14) -0.0047(11) 0.0067(12) -0.0009(12)
N6 0.0455(18) 0.0349(15) 0.0524(18) 0.0047(13) 0.0138(14) -0.0003(13)
N7 0.0377(15) 0.0258(12) 0.0292(13) -0.0020(10) 0.0072(11) -0.0009(11)
N8 0.0465(17) 0.0247(13) 0.0275(13) -0.0022(11) 0.0037(12) 0.0025(11)
N9 0.054(2) 0.0335(16) 0.068(2) -0.0050(15) 0.0201(17) -0.0017(14)
Ni1 0.0381(2) 0.02252(18) 0.0322(2) 0.00067(16) 0.00625(17) 0.00050(17)
O1 0.0452(14) 0.0228(11) 0.0487(13) 0.0035(9) 0.0171(11) 0.0006(9)
O2 0.0479(14) 0.0250(11) 0.0334(12) 0.0010(9) 0.0022(10) -0.0017(10)
O3 0.085(2) 0.0518(18) 0.111(3) 0.0211(18) 0.051(2) 0.0119(16)
O4 0.089(2) 0.0526(18) 0.114(3) 0.0039(18) 0.059(2) 0.0130(17)
O5 0.0693(19) 0.0477(15) 0.0603(17) 0.0060(13) 0.0281(15) 0.0090(13)

loop_
_atom_type_symbol
_atom_type_description
_atom_type_scat_dispersion_real
_atom_type_scat_dispersion_imag
_atom_type_scat_source
C C 0.0033 0.0016 'International Tables Vol C Tables 4.2.6.8 and 6.1.1.4'
H H 0.0000 0.0000 'International Tables Vol C Tables 4.2.6.8 and 6.1.1.4'
Br Br -0.2901 2.4595 'International Tables Vol C Tables 4.2.6.8 and 6.1.1.4'
N N 0.0061 0.0033 'International Tables Vol C Tables 4.2.6.8 and 6.1.1.4'
Ni Ni 0.3393 1.1124 'International Tables Vol C Tables 4.2.6.8 and 6.1.1.4'
O O 0.0106 0.0060 'International Tables Vol C Tables 4.2.6.8 and 6.1.1.4'

loop_
_geom_angle_atom_site_label_1
_geom_angle_atom_site_label_2
_geom_angle_atom_site_label_3
_geom_angle
_geom_angle_site_symmetry_1
_geom_angle_site_symmetry_3
_geom_angle_publ_flag
N1 C1 C2 122.3(4) . . ?
N1 C1 H1 118.8 . . ?
C2 C1 H1 118.8 . . ?
C3 C2 C1 119.1(4) . . ?
C3 C2 H2 120.4 . . ?
C1 C2 H2 120.4 . . ?
C2 C3 C4 119.5(4) . . ?
C2 C3 H3 120.3 . . ?
C4 C3 H3 120.3 . . ?
C5 C4 C3 118.9(4) . . ?
C5 C4 H4 120.5 . . ?
C3 C4 H4 120.5 . . ?
N1 C5 C4 121.3(3) . . ?
N1 C5 C6 114.9(3) . . ?
C4 C5 C6 123.6(3) . . ?
N3 C6 C5 113.8(3) . . ?
N3 C6 C7 124.7(3) . . ?
C5 C6 C7 121.4(3) . . ?
N2 C7 C8 123.5(3) . . ?
N2 C7 C6 116.2(3) . . ?
C8 C7 C6 120.3(3) . . ?
C7 C8 C9 117.8(4) . . ?
C7 C8 H8 121.1 . . ?
C9 C8 H8 121.1 . . ?
C10 C9 C8 119.2(4) . . ?
C10 C9 H9 120.4 . . ?
C8 C9 H9 120.4 . . ?
C9 C10 C11 119.3(4) . . ?
C9 C10 H10 120.4 . . ?
C11 C10 H10 120.4 . . ?
N2 C11 C10 123.8(5) . . ?
N2 C11 H11 118.1 . . ?
C10 C11 H11 118.1 . . ?
O1 C12 N4 126.0(3) . . ?
O1 C12 C13 118.2(3) . . ?
N4 C12 C13 115.8(3) . . ?
C14 C13 C18 118.7(3) . . ?
C14 C13 C12 119.2(3) . . ?
C18 C13 C12 122.1(3) . . ?
C15 C14 C13 120.9(3) . . ?
C15 C14 H14 119.6 . . ?
C13 C14 H14 119.6 . . ?
C16 C15 C14 119.1(3) . . ?
C16 C15 H15 120.4 . . ?
C14 C15 H15 120.4 . . ?
C15 C16 C17 121.6(3) . . ?
C15 C16 Br1 119.0(3) . . ?
C17 C16 Br1 119.4(3) . . ?
C18 C17 C16 118.9(3) . . ?
C18 C17 H17 120.6 . . ?
C16 C17 H17 120.6 . . ?
C17 C18 C13 120.8(3) . . ?
C17 C18 H18 119.6 . . ?
C13 C18 H18 119.6 . . ?
N5 C19 C20 122.5(3) . . ?
N5 C19 H19 118.7 . . ?
C20 C19 H19 118.7 . . ?
C21 C20 C19 118.8(3) . . ?
C21 C20 H20 120.6 . . ?
C19 C20 H20 120.6 . . ?
C20 C21 C22 119.5(3) . . ?
C20 C21 H21 120.2 . . ?
C22 C21 H21 120.2 . . ?
C21 C22 C23 119.0(3) . . ?
C21 C22 H22 120.5 . . ?
C23 C22 H22 120.5 . . ?
N5 C23 C22 121.3(3) . . ?
N5 C23 C24 115.0(3) . . ?
C22 C23 C24 123.7(3) . . ?
N7 C24 C23 112.8(3) . . ?
N7 C24 C25 124.8(3) . . ?
C23 C24 C25 122.3(3) . . ?
N6 C25 C26 123.6(3) . . ?
N6 C25 C24 115.2(3) . . ?
C26 C25 C24 121.2(3) . . ?
C27 C26 C25 117.8(3) . . ?
C27 C26 H26 121.1 . . ?
C25 C26 H26 121.1 . . ?
C28 C27 C26 119.7(4) . . ?
C28 C27 H27 120.1 . . ?
C26 C27 H27 120.1 . . ?
C29 C28 C27 118.2(3) . . ?
C29 C28 H28 120.9 . . ?
C27 C28 H28 120.9 . . ?
N6 C29 C28 123.8(4) . . ?
N6 C29 H29 118.1 . . ?
C28 C29 H29 118.1 . . ?
O2 C30 N8 121.5(3) . . ?
O2 C30 C31 122.5(3) . . ?
N8 C30 C31 115.9(3) . . ?
C32 C31 C36 119.6(3) . . ?
C32 C31 C30 122.0(3) . . ?
C36 C31 C30 118.3(3) . . ?
C33 C32 C31 120.5(3) . . ?
C33 C32 H32 119.7 . . ?
C31 C32 H32 119.7 . . ?
C34 C33 C32 118.7(3) . . ?
C34 C33 H33 120.6 . . ?
C32 C33 H33 120.6 . . ?
C33 C34 C35 121.9(3) . . ?
C33 C34 Br2 119.1(3) . . ?
C35 C34 Br2 119.0(3) . . ?
C34 C35 C36 119.0(3) . . ?
C34 C35 H35 120.5 . . ?
C36 C35 H35 120.5 . . ?
C35 C36 C31 120.2(3) . . ?
C35 C36 H36 119.9 . . ?
C31 C36 H36 119.9 . . ?
C1 N1 C5 118.8(3) . . ?
C1 N1 Ni1 127.9(2) . . ?
C5 N1 Ni1 113.1(2) . . ?
C11 N2 C7 116.4(4) . . ?
C6 N3 N4 122.5(3) . . ?
C6 N3 Ni1 119.3(2) . . ?
N4 N3 Ni1 117.91(18) . . ?
C12 N4 N3 107.8(2) . . ?
C19 N5 C23 118.8(3) . . ?
C19 N5 Ni1 126.9(2) . . ?
C23 N5 Ni1 114.1(2) . . ?
C25 N6 C29 116.8(3) . . ?
C24 N7 N8 122.8(3) . . ?
C24 N7 Ni1 120.7(2) . . ?
N8 N7 Ni1 116.36(18) . . ?
C30 N8 N7 113.6(2) . . ?
C30 N8 H8' 120(3) . . ?
N7 N8 H8' 121(3) . . ?
O4 N9 O3 119.8(4) . . ?
O4 N9 O5 119.9(3) . . ?
O3 N9 O5 120.2(3) . . ?
N3 Ni1 N7 174.20(11) . . ?
N3 Ni1 O1 77.58(10) . . ?
N7 Ni1 O1 102.51(10) . . ?
N3 Ni1 N1 78.84(11) . . ?
N7 Ni1 N1 101.29(11) . . ?
O1 Ni1 N1 156.19(9) . . ?
N3 Ni1 N5 96.90(10) . . ?
N7 Ni1 N5 77.30(10) . . ?
O1 Ni1 N5 91.32(10) . . ?
N1 Ni1 N5 94.67(11) . . ?
N3 Ni1 O2 109.73(9) . . ?
N7 Ni1 O2 76.07(9) . . ?
O1 Ni1 O2 92.84(9) . . ?
N1 Ni1 O2 92.07(10) . . ?
N5 Ni1 O2 153.32(9) . . ?
C12 O1 Ni1 110.1(2) . . ?
C30 O2 Ni1 112.13(19) . . ?

loop_
_geom_bond_atom_site_label_1
_geom_bond_atom_site_label_2
_geom_bond_distance
_geom_bond_site_symmetry_2
_geom_bond_publ_flag
C1 N1 1.332(4) . ?
C1 C2 1.373(5) . ?
C1 H1 0.9300 . ?
C2 C3 1.366(6) . ?
C2 H2 0.9300 . ?
C3 C4 1.381(6) . ?
C3 H3 0.9300 . ?
C4 C5 1.377(5) . ?
C4 H4 0.9300 . ?
C5 N1 1.357(4) . ?
C5 C6 1.476(5) . ?
C6 N3 1.293(4) . ?
C6 C7 1.488(4) . ?
C7 N2 1.344(5) . ?
C7 C8 1.352(5) . ?
C8 C9 1.400(6) . ?
C8 H8 0.9300 . ?
C9 C10 1.343(8) . ?
C9 H9 0.9300 . ?
C10 C11 1.348(8) . ?
C10 H10 0.9300 . ?
C11 N2 1.338(6) . ?
C11 H11 0.9300 . ?
C12 O1 1.273(3) . ?
C12 N4 1.338(4) . ?
C12 C13 1.481(4) . ?
C13 C14 1.385(4) . ?
C13 C18 1.393(4) . ?
C14 C15 1.383(5) . ?
C14 H14 0.9300 . ?
C15 C16 1.368(5) . ?
C15 H15 0.9300 . ?
C16 C17 1.381(5) . ?
C16 Br1 1.887(3) . ?
C17 C18 1.377(5) . ?
C17 H17 0.9300 . ?
C18 H18 0.9300 . ?
C19 N5 1.333(4) . ?
C19 C20 1.377(5) . ?
C19 H19 0.9300 . ?
C20 C21 1.368(5) . ?
C20 H20 0.9300 . ?
C21 C22 1.379(5) . ?
C21 H21 0.9300 . ?
C22 C23 1.382(4) . ?
C22 H22 0.9300 . ?
C23 N5 1.351(4) . ?
C23 C24 1.480(4) . ?
C24 N7 1.287(4) . ?
C24 C25 1.485(4) . ?
C25 N6 1.332(4) . ?
C25 C26 1.379(5) . ?
C26 C27 1.377(5) . ?
C26 H26 0.9300 . ?
C27 C28 1.369(6) . ?
C27 H27 0.9300 . ?
C28 C29 1.369(6) . ?
C28 H28 0.9300 . ?
C29 N6 1.338(4) . ?
C29 H29 0.9300 . ?
C30 O2 1.237(3) . ?
C30 N8 1.359(4) . ?
C30 C31 1.479(4) . ?
C31 C32 1.384(4) . ?
C31 C36 1.387(4) . ?
C32 C33 1.380(5) . ?
C32 H32 0.9300 . ?
C33 C34 1.374(5) . ?
C33 H33 0.9300 . ?
C34 C35 1.376(5) . ?
C34 Br2 1.900(3) . ?
C35 C36 1.379(5) . ?
C35 H35 0.9300 . ?
C36 H36 0.9300 . ?
N1 Ni1 2.066(3) . ?
N3 N4 1.370(4) . ?
N3 Ni1 1.980(2) . ?
N5 Ni1 2.082(3) . ?
N7 N8 1.364(3) . ?
N7 Ni1 2.004(2) . ?
N8 H8' 0.876(10) . ?
N9 O4 1.236(4) . ?
N9 O3 1.239(4) . ?
N9 O5 1.256(4) . ?
Ni1 O1 2.041(2) . ?
Ni1 O2 2.146(2) . ?

loop_
_geom_hbond_atom_site_label_D
_geom_hbond_atom_site_label_H
_geom_hbond_atom_site_label_A
_geom_hbond_distance_DH
_geom_hbond_distance_HA
_geom_hbond_distance_DA
_geom_hbond_angle_DHA
_geom_hbond_site_symmetry_A
_geom_hbond_publ_flag
C1 H1 O3 0.93 2.65 3.397(5) 137.9 . yes
C4 H4 Br2 0.93 3.13 3.761(4) 126.5 2_655 yes
C15 H15 O4 0.93 2.48 3.324(5) 150.8 3_666 yes
C26 H26 O4 0.93 2.49 3.266(5) 140.6 3_766 yes
N8 H8' N9 0.876(10) 2.62(3) 3.338(4) 140(4) . yes
N8 H8' O3 0.876(10) 2.65(4) 3.095(4) 113(3) . yes
N8 H8' O5 0.876(10) 1.900(15) 2.753(4) 164(4) . yes
C1 H1 O3 0.93 2.65 3.397(5) 137.9 . yes
C4 H4 Br2 0.93 3.13 3.761(4) 126.5 2_655 yes
C15 H15 O4 0.93 2.48 3.324(5) 150.8 3_666 yes
C26 H26 O4 0.93 2.49 3.266(5) 140.6 3_766 yes
N8 H8' N9 0.876(10) 2.62(3) 3.338(4) 140(4) . yes
N8 H8' O3 0.876(10) 2.65(4) 3.095(4) 113(3) . yes
N8 H8' O5 0.876(10) 1.900(15) 2.753(4) 164(4) . yes
C1 H1 O3 0.93 2.65 3.397(5) 137.9 . yes
C4 H4 Br2 0.93 3.13 3.761(4) 126.5 2_655 yes
C15 H15 O4 0.93 2.48 3.324(5) 150.8 3_666 yes
C26 H26 O4 0.93 2.49 3.266(5) 140.6 3_766 yes
N8 H8' N9 0.876(10) 2.62(3) 3.338(4) 140(4) . yes
N8 H8' O3 0.876(10) 2.65(4) 3.095(4) 113(3) . yes
N8 H8' O5 0.876(10) 1.900(15) 2.753(4) 164(4) . yes

loop_
_geom_torsion_atom_site_label_1
_geom_torsion_atom_site_label_2
_geom_torsion_atom_site_label_3
_geom_torsion_atom_site_label_4
_geom_torsion
_geom_torsion_site_symmetry_1
_geom_torsion_site_symmetry_2
_geom_torsion_site_symmetry_3
_geom_torsion_site_symmetry_4
_geom_torsion_publ_flag
N1 C1 C2 C3 -2.0(6) . . . . ?
C1 C2 C3 C4 1.3(7) . . . . ?
C2 C3 C4 C5 0.4(7) . . . . ?
C3 C4 C5 N1 -1.5(6) . . . . ?
C3 C4 C5 C6 174.5(4) . . . . ?
N1 C5 C6 N3 -1.1(4) . . . . ?
C4 C5 C6 N3 -177.4(3) . . . . ?
N1 C5 C6 C7 175.1(3) . . . . ?
C4 C5 C6 C7 -1.2(5) . . . . ?
N3 C6 C7 N2 60.1(5) . . . . ?
C5 C6 C7 N2 -115.7(4) . . . . ?
N3 C6 C7 C8 -122.4(4) . . . . ?
C5 C6 C7 C8 61.8(5) . . . . ?
N2 C7 C8 C9 -1.5(6) . . . . ?
C6 C7 C8 C9 -178.9(4) . . . . ?
C7 C8 C9 C10 0.1(7) . . . . ?
C8 C9 C10 C11 0.5(9) . . . . ?
C9 C10 C11 N2 0.2(10) . . . . ?
O1 C12 C13 C14 -16.9(4) . . . . ?
N4 C12 C13 C14 163.2(3) . . . . ?
O1 C12 C13 C18 162.3(3) . . . . ?
N4 C12 C13 C18 -17.6(4) . . . . ?
C18 C13 C14 C15 0.6(5) . . . . ?
C12 C13 C14 C15 179.9(3) . . . . ?
C13 C14 C15 C16 -0.9(6) . . . . ?
C14 C15 C16 C17 0.1(6) . . . . ?
C14 C15 C16 Br1 179.6(3) . . . . ?
C15 C16 C17 C18 1.0(5) . . . . ?
Br1 C16 C17 C18 -178.6(3) . . . . ?
C16 C17 C18 C13 -1.2(5) . . . . ?
C14 C13 C18 C17 0.4(5) . . . . ?
C12 C13 C18 C17 -178.8(3) . . . . ?
N5 C19 C20 C21 -0.9(6) . . . . ?
C19 C20 C21 C22 0.3(6) . . . . ?
C20 C21 C22 C23 0.5(6) . . . . ?
C21 C22 C23 N5 -0.7(6) . . . . ?
C21 C22 C23 C24 -178.1(3) . . . . ?
N5 C23 C24 N7 -4.7(4) . . . . ?
C22 C23 C24 N7 172.9(3) . . . . ?
N5 C23 C24 C25 178.4(3) . . . . ?
C22 C23 C24 C25 -4.0(5) . . . . ?
N7 C24 C25 N6 -50.7(4) . . . . ?
C23 C24 C25 N6 125.9(3) . . . . ?
N7 C24 C25 C26 128.9(4) . . . . ?
C23 C24 C25 C26 -54.5(4) . . . . ?
N6 C25 C26 C27 -2.3(5) . . . . ?
C24 C25 C26 C27 178.2(3) . . . . ?
C25 C26 C27 C28 0.2(6) . . . . ?
C26 C27 C28 C29 1.6(6) . . . . ?
C27 C28 C29 N6 -1.7(7) . . . . ?
O2 C30 C31 C32 -156.0(3) . . . . ?
N8 C30 C31 C32 22.6(5) . . . . ?
O2 C30 C31 C36 21.7(5) . . . . ?
N8 C30 C31 C36 -159.7(3) . . . . ?
C36 C31 C32 C33 -0.5(5) . . . . ?
C30 C31 C32 C33 177.2(3) . . . . ?
C31 C32 C33 C34 0.6(5) . . . . ?
C32 C33 C34 C35 0.0(6) . . . . ?
C32 C33 C34 Br2 -178.6(3) . . . . ?
C33 C34 C35 C36 -0.7(6) . . . . ?
Br2 C34 C35 C36 177.9(3) . . . . ?
C34 C35 C36 C31 0.8(6) . . . . ?
C32 C31 C36 C35 -0.2(5) . . . . ?
C30 C31 C36 C35 -178.0(3) . . . . ?
C2 C1 N1 C5 0.9(5) . . . . ?
C2 C1 N1 Ni1 -173.2(3) . . . . ?
C4 C5 N1 C1 0.8(5) . . . . ?
C6 C5 N1 C1 -175.5(3) . . . . ?
C4 C5 N1 Ni1 175.8(3) . . . . ?
C6 C5 N1 Ni1 -0.5(3) . . . . ?
C10 C11 N2 C7 -1.5(9) . . . . ?
C8 C7 N2 C11 2.2(7) . . . . ?
C6 C7 N2 C11 179.6(4) . . . . ?
C5 C6 N3 N4 176.2(3) . . . . ?
C7 C6 N3 N4 0.1(5) . . . . ?
C5 C6 N3 Ni1 2.4(4) . . . . ?
C7 C6 N3 Ni1 -173.7(2) . . . . ?
O1 C12 N4 N3 -0.6(4) . . . . ?
C13 C12 N4 N3 179.4(2) . . . . ?
C6 N3 N4 C12 -179.7(3) . . . . ?
Ni1 N3 N4 C12 -5.9(3) . . . . ?
C20 C19 N5 C23 0.7(6) . . . . ?
C20 C19 N5 Ni1 174.6(3) . . . . ?
C22 C23 N5 C19 0.1(5) . . . . ?
C24 C23 N5 C19 177.7(3) . . . . ?
C22 C23 N5 Ni1 -174.6(3) . . . . ?
C24 C23 N5 Ni1 3.0(4) . . . . ?
C26 C25 N6 C29 2.2(5) . . . . ?
C24 C25 N6 C29 -178.2(3) . . . . ?
C28 C29 N6 C25 -0.2(6) . . . . ?
C23 C24 N7 N8 179.0(3) . . . . ?
C25 C24 N7 N8 -4.1(5) . . . . ?
C23 C24 N7 Ni1 4.2(4) . . . . ?
C25 C24 N7 Ni1 -178.9(2) . . . . ?
O2 C30 N8 N7 -1.6(4) . . . . ?
C31 C30 N8 N7 179.7(3) . . . . ?
C24 N7 N8 C30 -178.3(3) . . . . ?
Ni1 N7 N8 C30 -3.3(3) . . . . ?
N4 C12 O1 Ni1 6.2(4) . . . . ?
C13 C12 O1 Ni1 -173.7(2) . . . . ?
N8 C30 O2 Ni1 5.3(4) . . . . ?
C31 C30 O2 Ni1 -176.2(2) . . . . ?
